data_4070010
loop_
_publ_author_name
'Iluc, Vlad M.'
'Laskowski, Carl A.'
'Hillhouse, Gregory L.'

_publ_section_title
;
 Synthesis of Bis(phosphine) and N-Heterocyclic Carbene Supported \a-
 Diazoalkyl Complexes of Copper(I)
;
_journal_issue 20
_journal_name_full Organometallics
_journal_page_first 6135
_journal_paper_doi 10.1021/om900566k
_journal_volume 28
_journal_year 2009
_chemical_formula_sum 'C47 H75 Cu N2 P2'
_chemical_formula_weight 793.57
_chemical_name_systematic
;

 ?

;
_space_group_IT_number 2
_symmetry_cell_setting triclinic
_symmetry_space_group_name_Hall '-P 1'
_symmetry_space_group_name_H-M 'P -1'
_atom_sites_solution_hydrogens geom
_atom_sites_solution_primary direct
_atom_sites_solution_secondary difmap
_audit_creation_method SHELXL-97
_cell_angle_alpha 89.591(16)
_cell_angle_beta 88.795(14)
_cell_angle_gamma 79.616(2)
_cell_formula_units_Z 4
_cell_length_a 14.2743(13)
_cell_length_b 15.4477(14)
_cell_length_c 21.019(2)
_cell_measurement_reflns_used 93
_cell_measurement_temperature 100(2)
_cell_measurement_theta_max 26.12
_cell_measurement_theta_min 2.36
_cell_volume 4557.9(7)
_computing_cell_refinement 'Bruker SMART'
_computing_data_collection 'Bruker SMART'
_computing_data_reduction 'Bruker SAINT'
_computing_molecular_graphics 'Bruker SHELXTL'
_computing_publication_material 'Bruker SHELXTL'
_computing_structure_refinement 'SHELXL-97 (Sheldrick, 1997)'
_computing_structure_solution 'SHELXS-97 (Sheldrick, 1990)'
_diffrn_ambient_temperature 100(2)
_diffrn_measured_fraction_theta_full 0.986
_diffrn_measured_fraction_theta_max 0.986
_diffrn_measurement_device_type 'CCD area detector'
_diffrn_measurement_method 'phi and omega scans'
_diffrn_radiation_monochromator graphite
_diffrn_radiation_source 'fine-focus sealed tube'
_diffrn_radiation_type MoK\a
_diffrn_radiation_wavelength 0.71073
_diffrn_reflns_av_R_equivalents 0.0407
_diffrn_reflns_av_sigmaI/netI 0.1268
_diffrn_reflns_limit_h_max 16
_diffrn_reflns_limit_h_min -11
_diffrn_reflns_limit_k_max 18
_diffrn_reflns_limit_k_min -15
_diffrn_reflns_limit_l_max 24
_diffrn_reflns_limit_l_min -24
_diffrn_reflns_number 22738
_diffrn_reflns_theta_full 25.00
_diffrn_reflns_theta_max 25.00
_diffrn_reflns_theta_min 1.66
_exptl_absorpt_coefficient_mu 0.582
_exptl_absorpt_correction_T_max 0.9705
_exptl_absorpt_correction_T_min 0.9689
_exptl_absorpt_correction_type psi-scan
_exptl_absorpt_process_details 'Norton et al.'
_exptl_crystal_colour yellow
_exptl_crystal_density_diffrn 1.156
_exptl_crystal_density_method 'not measured'
_exptl_crystal_description block
_exptl_crystal_F_000 1720
_exptl_crystal_size_max 0.06
_exptl_crystal_size_mid 0.05
_exptl_crystal_size_min 0.05
_refine_diff_density_max 0.810
_refine_diff_density_min -0.461
_refine_diff_density_rms 0.071
_refine_ls_extinction_method none
_refine_ls_goodness_of_fit_ref 0.910
_refine_ls_hydrogen_treatment mixed
_refine_ls_matrix_type full
_refine_ls_number_parameters 983
_refine_ls_number_reflns 15818
_refine_ls_number_restraints 0
_refine_ls_restrained_S_all 0.910
_refine_ls_R_factor_all 0.1000
_refine_ls_R_factor_gt 0.0604
_refine_ls_shift/su_max 0.001
_refine_ls_shift/su_mean 0.000
_refine_ls_structure_factor_coef Fsqd
_refine_ls_weighting_details 'calc w=1/[\s^2^(Fo^2^)+(0.0292P)^2^+0.0000P] where P=(Fo^2^+2Fc^2^)/3'
_refine_ls_weighting_scheme calc
_refine_ls_wR_factor_gt 0.0996
_refine_ls_wR_factor_ref 0.1104
_reflns_number_gt 10151
_reflns_number_total 15818
_reflns_threshold_expression >2sigma(I)
_cod_data_source_file om900566k_si_001.cif
_cod_data_source_block (dtbpe)Cu[N(nBu)NCH(dmp)]
_cod_depositor_comments
;
The following automatic conversions were performed:

'_symmetry_cell_setting' value 'Triclinic' changed to 'triclinic'
according to /home/saulius/struct/CIF-dictionaries/cif_core.dic
dictionary named 'cif_core.dic' version 2.4.2 from 2011-04-26.

Automatic conversion script
Id: cif_fix_values 1715 2011-07-08 13:25:40Z adriana 
;
_cod_original_sg_symbol_H-M P-1
_cod_database_code 4070010

loop_
_symmetry_equiv_pos_as_xyz
'x, y, z'
'-x, -y, -z'

loop_
_atom_site_label
_atom_site_type_symbol
_atom_site_fract_x
_atom_site_fract_y
_atom_site_fract_z
_atom_site_U_iso_or_equiv
_atom_site_adp_type
_atom_site_occupancy
_atom_site_symmetry_multiplicity
_atom_site_calc_flag
_atom_site_refinement_flags
Cu2 Cu 0.59151(3) 0.66852(3) 0.17103(2) 0.01919(13) Uani 1 1 d .
N12 N -0.1405(2) 1.2312(2) 0.46552(15) 0.0248(8) Uani 1 1 d .
Cu1 Cu -0.02946(4) 1.21268(3) 0.34075(2) 0.02295(14) Uani 1 1 d .
N21 N 0.6623(2) 0.64166(19) 0.03874(14) 0.0166(8) Uani 1 1 d .
P12 P 0.08208(8) 1.29965(7) 0.32621(5) 0.0213(3) Uani 1 1 d .
N11 N -0.1327(2) 1.2243(2) 0.40216(15) 0.0254(9) Uani 1 1 d .
P21 P 0.55146(8) 0.80390(7) 0.21721(5) 0.0202(3) Uani 1 1 d .
N22 N 0.6658(2) 0.61584(19) 0.09961(14) 0.0199(8) Uani 1 1 d .
P11 P -0.01721(8) 1.16347(7) 0.23636(5) 0.0236(3) Uani 1 1 d .
C276 C 0.8110(3) 0.7645(2) -0.03669(18) 0.0209(10) Uani 1 1 d .
P22 P 0.53157(8) 0.59838(7) 0.25420(5) 0.0186(3) Uani 1 1 d .
C274 C 0.9608(3) 0.6593(3) -0.03583(18) 0.0210(10) Uani 1 1 d .
C292 C 0.4710(3) 0.6924(2) 0.30240(17) 0.0239(10) Uani 1 1 d .
H29A H 0.4051 0.7101 0.2873 0.029 Uiso 1 1 calc R
H29B H 0.4672 0.6729 0.3472 0.029 Uiso 1 1 calc R
C261 C 0.4051(3) 0.7671(3) -0.02863(17) 0.0196(9) Uani 1 1 d .
C291 C 0.5207(3) 0.7736(2) 0.29998(17) 0.0253(10) Uani 1 1 d .
H29C H 0.5797 0.7610 0.3250 0.030 Uiso 1 1 calc R
H29D H 0.4781 0.8243 0.3200 0.030 Uiso 1 1 calc R
C173 C -0.4089(3) 1.2251(3) 0.53768(18) 0.0290(11) Uani 1 1 d .
H17A H -0.4462 1.1804 0.5343 0.035 Uiso 1 1 calc R
C2 C 0.5947(3) 0.7037(3) 0.02085(18) 0.0182(10) Uani 1 1 d .
C282 C 0.4936(3) 0.7610(2) -0.07005(18) 0.0203(10) Uani 1 1 d .
C166 C 0.1675(3) 1.2252(3) 0.58164(17) 0.0216(10) Uani 1 1 d .
C182 C 0.0023(3) 1.2034(2) 0.60981(18) 0.0202(10) Uani 1 1 d .
C192 C 0.0785(3) 1.2189(3) 0.20453(17) 0.0267(11) Uani 1 1 d .
H19A H 0.1396 1.1770 0.2065 0.032 Uiso 1 1 calc R
H19B H 0.0660 1.2330 0.1591 0.032 Uiso 1 1 calc R
C1 C -0.0678(3) 1.2108(3) 0.50201(19) 0.0209(10) Uani 1 1 d .
C272 C 0.8203(3) 0.6189(3) -0.08097(17) 0.0216(10) Uani 1 1 d .
C161 C 0.1015(3) 1.1687(3) 0.58511(17) 0.0206(10) Uani 1 1 d .
C262 C 0.3533(3) 0.8494(2) -0.01103(18) 0.0218(10) Uani 1 1 d .
C273 C 0.9150(3) 0.5997(3) -0.06591(17) 0.0207(10) Uani 1 1 d .
H27A H 0.9504 0.5434 -0.0766 0.025 Uiso 1 1 calc R
C191 C 0.0898(3) 1.3029(2) 0.23828(17) 0.0245(10) Uani 1 1 d .
H19C H 0.0401 1.3513 0.2231 0.029 Uiso 1 1 calc R
H19D H 0.1523 1.3174 0.2256 0.029 Uiso 1 1 calc R
C281 C 0.5850(3) 0.7306(2) -0.04551(17) 0.0184(9) Uani 1 1 d .
C175 C -0.3880(3) 1.3725(3) 0.52113(18) 0.0279(11) Uani 1 1 d .
H17B H -0.4115 1.4307 0.5067 0.033 Uiso 1 1 calc R
C181 C -0.0789(3) 1.2216(2) 0.57078(18) 0.0210(10) Uani 1 1 d .
C22 C 0.6073(3) 0.5240(2) 0.31193(18) 0.0224(10) Uani 1 1 d .
C286 C 0.6658(3) 0.7274(2) -0.08690(18) 0.0206(10) Uani 1 1 d .
C186 C -0.1686(3) 1.2493(2) 0.60166(18) 0.0229(10) Uani 1 1 d .
C275 C 0.9069(3) 0.7415(3) -0.02167(17) 0.0231(10) Uani 1 1 d .
H27B H 0.9366 0.7835 -0.0010 0.028 Uiso 1 1 calc R
C223 C 0.6762(3) 0.4536(2) 0.27563(18) 0.0272(11) Uani 1 1 d .
H22A H 0.7216 0.4207 0.3053 0.041 Uiso 1 1 calc R
H22B H 0.7109 0.4816 0.2431 0.041 Uiso 1 1 calc R
H22C H 0.6404 0.4132 0.2553 0.041 Uiso 1 1 calc R
C277 C 0.7724(3) 0.5501(3) -0.11029(19) 0.0299(11) Uani 1 1 d .
H27C H 0.7157 0.5438 -0.0848 0.045 Uiso 1 1 calc R
H27D H 0.8167 0.4937 -0.1115 0.045 Uiso 1 1 calc R
H27E H 0.7535 0.5680 -0.1537 0.045 Uiso 1 1 calc R
C162 C 0.1295(3) 1.0795(3) 0.57135(18) 0.0243(10) Uani 1 1 d .
C271 C 0.7663(3) 0.7020(2) -0.06669(17) 0.0180(9) Uani 1 1 d .
C278 C 1.0630(3) 0.6345(3) -0.01623(18) 0.0285(11) Uani 1 1 d .
H27F H 1.0958 0.5863 -0.0431 0.043 Uiso 1 1 calc R
H27G H 1.0653 0.6156 0.0284 0.043 Uiso 1 1 calc R
H27H H 1.0946 0.6856 -0.0213 0.043 Uiso 1 1 calc R
C252 C 0.8211(3) 0.5549(2) 0.14962(18) 0.0248(10) Uani 1 1 d .
H25A H 0.7944 0.5762 0.1917 0.030 Uiso 1 1 calc R
H25B H 0.8651 0.4985 0.1564 0.030 Uiso 1 1 calc R
C23 C 0.4490(3) 0.8949(3) 0.19567(19) 0.0256(10) Uani 1 1 d .
C151 C -0.2279(3) 1.2528(3) 0.37623(19) 0.0311(11) Uani 1 1 d .
H15A H -0.2211 1.2708 0.3313 0.037 Uiso 1 1 calc R
H15B H -0.2604 1.3051 0.4001 0.037 Uiso 1 1 calc R
C153 C -0.3886(3) 1.2124(3) 0.3511(2) 0.0336(11) Uani 1 1 d .
H15C H -0.4190 1.2685 0.3713 0.040 Uiso 1 1 calc R
H15D H -0.3812 1.2236 0.3050 0.040 Uiso 1 1 calc R
C265 C 0.2913(3) 0.6994(3) 0.03012(18) 0.0252(10) Uani 1 1 d .
H26A H 0.2693 0.6476 0.0438 0.030 Uiso 1 1 calc R
C169 C 0.1375(3) 1.3219(3) 0.5939(2) 0.0318(11) Uani 1 1 d .
H16A H 0.1856 1.3536 0.5760 0.048 Uiso 1 1 calc R
H16B H 0.1310 1.3322 0.6399 0.048 Uiso 1 1 calc R
H16C H 0.0762 1.3431 0.5739 0.048 Uiso 1 1 calc R
C174 C -0.4455(3) 1.3092(3) 0.51559(18) 0.0269(11) Uani 1 1 d .
C133 C 0.0783(3) 1.4875(3) 0.3116(2) 0.0379(12) Uani 1 1 d .
H13A H 0.0451 1.5464 0.3236 0.057 Uiso 1 1 calc R
H13B H 0.0736 1.4798 0.2656 0.057 Uiso 1 1 calc R
H13C H 0.1455 1.4807 0.3228 0.057 Uiso 1 1 calc R
C283 C 0.4831(3) 0.7855(3) -0.13359(18) 0.0259(10) Uani 1 1 d .
H28A H 0.4210 0.8055 -0.1494 0.031 Uiso 1 1 calc R
C152 C -0.2900(3) 1.1827(3) 0.37921(18) 0.0282(11) Uani 1 1 d .
H15E H -0.2978 1.1654 0.4242 0.034 Uiso 1 1 calc R
H15F H -0.2571 1.1300 0.3559 0.034 Uiso 1 1 calc R
C11 C 0.0346(3) 1.0428(3) 0.2217(2) 0.0349(12) Uani 1 1 d .
C165 C 0.2616(3) 1.1904(3) 0.56594(17) 0.0241(10) Uani 1 1 d .
H16D H 0.3071 1.2284 0.5649 0.029 Uiso 1 1 calc R
C253 C 0.8769(3) 0.6210(3) 0.12182(19) 0.0313(11) Uani 1 1 d .
H25C H 0.8328 0.6773 0.1148 0.038 Uiso 1 1 calc R
H25D H 0.9040 0.5995 0.0799 0.038 Uiso 1 1 calc R
C185 C -0.1732(3) 1.2594(3) 0.66739(18) 0.0264(11) Uani 1 1 d .
H18A H -0.2338 1.2776 0.6873 0.032 Uiso 1 1 calc R
C24 C 0.4314(3) 0.5449(3) 0.22725(19) 0.0251(10) Uani 1 1 d .
C183 C -0.0066(3) 1.2160(3) 0.67565(18) 0.0274(11) Uani 1 1 d .
H18B H 0.0488 1.2047 0.7008 0.033 Uiso 1 1 calc R
C266 C 0.3733(3) 0.6903(3) -0.00821(17) 0.0211(10) Uani 1 1 d .
C184 C -0.0943(3) 1.2444(3) 0.7050(2) 0.0297(11) Uani 1 1 d .
H18C H -0.0997 1.2534 0.7496 0.036 Uiso 1 1 calc R
C171 C -0.2629(3) 1.2695(3) 0.56896(17) 0.0210(10) Uani 1 1 d .
C264 C 0.2406(3) 0.7797(3) 0.04915(18) 0.0261(11) Uani 1 1 d .
C251 C 0.7403(3) 0.5383(2) 0.10829(17) 0.0244(10) Uani 1 1 d .
H25E H 0.7668 0.5177 0.0660 0.029 Uiso 1 1 calc R
H25F H 0.7113 0.4906 0.1278 0.029 Uiso 1 1 calc R
C172 C -0.2986(3) 1.3543(3) 0.54671(18) 0.0230(10) Uani 1 1 d .
C12 C -0.1199(3) 1.1991(3) 0.18127(19) 0.0311(11) Uani 1 1 d .
C163 C 0.2247(3) 1.0484(3) 0.55454(18) 0.0283(11) Uani 1 1 d .
H16E H 0.2442 0.9879 0.5447 0.034 Uiso 1 1 calc R
C14 C 0.2090(3) 1.2676(3) 0.35212(19) 0.0272(11) Uani 1 1 d .
C222 C 0.5517(3) 0.4796(3) 0.36148(18) 0.0324(12) Uani 1 1 d .
H22D H 0.5961 0.4471 0.3919 0.049 Uiso 1 1 calc R
H22E H 0.5175 0.4389 0.3402 0.049 Uiso 1 1 calc R
H22F H 0.5061 0.5245 0.3841 0.049 Uiso 1 1 calc R
C143 C 0.2752(3) 1.3330(3) 0.33522(19) 0.0321(11) Uani 1 1 d .
H14A H 0.3412 1.3059 0.3438 0.048 Uiso 1 1 calc R
H14B H 0.2572 1.3862 0.3611 0.048 Uiso 1 1 calc R
H14C H 0.2693 1.3486 0.2900 0.048 Uiso 1 1 calc R
C13 C 0.0324(3) 1.4178(3) 0.34710(19) 0.0267(10) Uani 1 1 d .
C177 C -0.2373(3) 1.4243(3) 0.5487(2) 0.0329(11) Uani 1 1 d .
H17C H -0.2746 1.4808 0.5352 0.049 Uiso 1 1 calc R
H17D H -0.1821 1.4081 0.5199 0.049 Uiso 1 1 calc R
H17E H -0.2154 1.4294 0.5921 0.049 Uiso 1 1 calc R
C21 C 0.6655(3) 0.8490(3) 0.2256(2) 0.0279(11) Uani 1 1 d .
C267 C 0.3859(3) 0.9331(2) -0.0323(2) 0.0346(12) Uani 1 1 d .
H26B H 0.4548 0.9268 -0.0267 0.052 Uiso 1 1 calc R
H26C H 0.3529 0.9825 -0.0066 0.052 Uiso 1 1 calc R
H26D H 0.3710 0.9443 -0.0772 0.052 Uiso 1 1 calc R
C263 C 0.2726(3) 0.8542(3) 0.02783(19) 0.0280(11) Uani 1 1 d .
H26E H 0.2385 0.9104 0.0401 0.034 Uiso 1 1 calc R
C178 C -0.5427(3) 1.3306(3) 0.4870(2) 0.0400(13) Uani 1 1 d .
H17F H -0.5393 1.3645 0.4477 0.060 Uiso 1 1 calc R
H17G H -0.5871 1.3655 0.5173 0.060 Uiso 1 1 calc R
H17H H -0.5652 1.2759 0.4775 0.060 Uiso 1 1 calc R
C285 C 0.6503(3) 0.7523(3) -0.15014(18) 0.0259(11) Uani 1 1 d .
H28B H 0.7039 0.7494 -0.1781 0.031 Uiso 1 1 calc R
C167 C 0.0610(3) 1.0159(3) 0.5760(2) 0.0367(12) Uani 1 1 d .
H16F H 0.0000 1.0429 0.5577 0.055 Uiso 1 1 calc R
H16G H 0.0510 1.0011 0.6207 0.055 Uiso 1 1 calc R
H16H H 0.0874 0.9621 0.5524 0.055 Uiso 1 1 calc R
C279 C 0.7557(3) 0.8542(2) -0.02131(19) 0.0294(11) Uani 1 1 d .
H27I H 0.7981 0.8898 -0.0022 0.044 Uiso 1 1 calc R
H27J H 0.7037 0.8488 0.0088 0.044 Uiso 1 1 calc R
H27K H 0.7294 0.8828 -0.0604 0.044 Uiso 1 1 calc R
C284 C 0.5611(3) 0.7811(3) -0.17405(18) 0.0282(11) Uani 1 1 d .
H28C H 0.5534 0.7975 -0.2175 0.034 Uiso 1 1 calc R
C164 C 0.2912(3) 1.1026(3) 0.55177(18) 0.0276(11) Uani 1 1 d .
C176 C -0.3192(3) 1.2044(3) 0.56464(18) 0.0236(10) Uani 1 1 d .
C243 C 0.3829(3) 0.6037(3) 0.1746(2) 0.0407(13) Uani 1 1 d .
H24A H 0.3343 0.5755 0.1553 0.061 Uiso 1 1 calc R
H24B H 0.4305 0.6128 0.1420 0.061 Uiso 1 1 calc R
H24C H 0.3529 0.6606 0.1925 0.061 Uiso 1 1 calc R
C132 C 0.0406(3) 1.4310(3) 0.41938(19) 0.0418(13) Uani 1 1 d .
H13D H 0.0044 1.4887 0.4316 0.063 Uiso 1 1 calc R
H13E H 0.1077 1.4276 0.4300 0.063 Uiso 1 1 calc R
H13F H 0.0148 1.3848 0.4425 0.063 Uiso 1 1 calc R
C123 C -0.1030(3) 1.1667(3) 0.11258(18) 0.0381(12) Uani 1 1 d .
H12A H -0.1561 1.1948 0.0864 0.057 Uiso 1 1 calc R
H12B H -0.0986 1.1027 0.1115 0.057 Uiso 1 1 calc R
H12C H -0.0434 1.1820 0.0959 0.057 Uiso 1 1 calc R
C122 C -0.1374(3) 1.2998(3) 0.1814(2) 0.0410(13) Uani 1 1 d .
H12D H -0.1942 1.3225 0.1568 0.062 Uiso 1 1 calc R
H12E H -0.0822 1.3204 0.1622 0.062 Uiso 1 1 calc R
H12F H -0.1471 1.3211 0.2253 0.062 Uiso 1 1 calc R
C142 C 0.2106(3) 1.2497(3) 0.42275(19) 0.0457(14) Uani 1 1 d .
H14D H 0.2756 1.2245 0.4352 0.068 Uiso 1 1 calc R
H14E H 0.1682 1.2080 0.4332 0.068 Uiso 1 1 calc R
H14F H 0.1889 1.3048 0.4458 0.068 Uiso 1 1 calc R
C233 C 0.4672(3) 0.9337(3) 0.1303(2) 0.0465(14) Uani 1 1 d .
H23A H 0.4079 0.9689 0.1149 0.070 Uiso 1 1 calc R
H23B H 0.4900 0.8858 0.1003 0.070 Uiso 1 1 calc R
H23C H 0.5155 0.9711 0.1339 0.070 Uiso 1 1 calc R
C179 C -0.2810(3) 1.1117(3) 0.5879(2) 0.0339(12) Uani 1 1 d .
H17I H -0.3272 1.0737 0.5794 0.051 Uiso 1 1 calc R
H17J H -0.2702 1.1128 0.6338 0.051 Uiso 1 1 calc R
H17K H -0.2207 1.0888 0.5656 0.051 Uiso 1 1 calc R
C254 C 0.9572(3) 0.6378(3) 0.1636(2) 0.0414(13) Uani 1 1 d .
H25G H 0.9867 0.6849 0.1448 0.062 Uiso 1 1 calc R
H25H H 1.0050 0.5840 0.1669 0.062 Uiso 1 1 calc R
H25I H 0.9316 0.6556 0.2061 0.062 Uiso 1 1 calc R
C213 C 0.7392(3) 0.7754(3) 0.2526(2) 0.0358(12) Uani 1 1 d .
H21A H 0.8026 0.7910 0.2482 0.054 Uiso 1 1 calc R
H21B H 0.7381 0.7209 0.2292 0.054 Uiso 1 1 calc R
H21C H 0.7244 0.7667 0.2976 0.054 Uiso 1 1 calc R
C141 C 0.2503(3) 1.1794(3) 0.3201(2) 0.0365(12) Uani 1 1 d .
H14G H 0.3139 1.1572 0.3364 0.055 Uiso 1 1 calc R
H14H H 0.2546 1.1881 0.2740 0.055 Uiso 1 1 calc R
H14I H 0.2086 1.1368 0.3295 0.055 Uiso 1 1 calc R
C232 C 0.4237(3) 0.9699(3) 0.2429(2) 0.0521(15) Uani 1 1 d .
H23D H 0.3655 1.0091 0.2296 0.078 Uiso 1 1 calc R
H23E H 0.4760 1.0030 0.2444 0.078 Uiso 1 1 calc R
H23F H 0.4132 0.9459 0.2852 0.078 Uiso 1 1 calc R
C168 C 0.3935(3) 1.0674(3) 0.5332(2) 0.0454(14) Uani 1 1 d .
H16I H 0.4020 1.0036 0.5268 0.068 Uiso 1 1 calc R
H16J H 0.4352 1.0798 0.5671 0.068 Uiso 1 1 calc R
H16K H 0.4099 1.0957 0.4937 0.068 Uiso 1 1 calc R
C242 C 0.4723(3) 0.4549(3) 0.1985(2) 0.0348(12) Uani 1 1 d .
H24D H 0.4227 0.4334 0.1748 0.052 Uiso 1 1 calc R
H24E H 0.4946 0.4132 0.2327 0.052 Uiso 1 1 calc R
H24F H 0.5257 0.4603 0.1696 0.052 Uiso 1 1 calc R
C131 C -0.0728(3) 1.4324(3) 0.3317(2) 0.0413(13) Uani 1 1 d .
H13G H -0.1031 1.4920 0.3442 0.062 Uiso 1 1 calc R
H13H H -0.1033 1.3894 0.3550 0.062 Uiso 1 1 calc R
H13I H -0.0800 1.4252 0.2858 0.062 Uiso 1 1 calc R
C221 C 0.6669(3) 0.5805(3) 0.34659(19) 0.0338(12) Uani 1 1 d .
H22G H 0.7099 0.5435 0.3756 0.051 Uiso 1 1 calc R
H22H H 0.6249 0.6263 0.3709 0.051 Uiso 1 1 calc R
H22I H 0.7045 0.6082 0.3155 0.051 Uiso 1 1 calc R
C212 C 0.6600(4) 0.9295(3) 0.2671(3) 0.0609(16) Uani 1 1 d .
H21D H 0.7245 0.9394 0.2756 0.091 Uiso 1 1 calc R
H21E H 0.6275 0.9203 0.3075 0.091 Uiso 1 1 calc R
H21F H 0.6244 0.9810 0.2453 0.091 Uiso 1 1 calc R
C269 C 0.4269(3) 0.6001(3) -0.0253(2) 0.0358(12) Uani 1 1 d .
H26F H 0.4543 0.6015 -0.0683 0.054 Uiso 1 1 calc R
H26G H 0.3831 0.5580 -0.0237 0.054 Uiso 1 1 calc R
H26H H 0.4780 0.5823 0.0051 0.054 Uiso 1 1 calc R
C241 C 0.3553(3) 0.5345(3) 0.2779(2) 0.0394(13) Uani 1 1 d .
H24G H 0.3017 0.5147 0.2577 0.059 Uiso 1 1 calc R
H24H H 0.3328 0.5912 0.2988 0.059 Uiso 1 1 calc R
H24I H 0.3828 0.4909 0.3096 0.059 Uiso 1 1 calc R
C121 C -0.2084(3) 1.1694(3) 0.2077(2) 0.0512(15) Uani 1 1 d .
H12G H -0.2641 1.1984 0.1842 0.077 Uiso 1 1 calc R
H12H H -0.2169 1.1849 0.2528 0.077 Uiso 1 1 calc R
H12I H -0.2017 1.1054 0.2031 0.077 Uiso 1 1 calc R
C231 C 0.3620(3) 0.8501(3) 0.1898(2) 0.0395(12) Uani 1 1 d .
H23G H 0.3077 0.8931 0.1749 0.059 Uiso 1 1 calc R
H23H H 0.3461 0.8271 0.2314 0.059 Uiso 1 1 calc R
H23I H 0.3765 0.8017 0.1593 0.059 Uiso 1 1 calc R
C211 C 0.7017(3) 0.8675(3) 0.1578(2) 0.0522(15) Uani 1 1 d .
H21G H 0.7679 0.8762 0.1596 0.078 Uiso 1 1 calc R
H21H H 0.6620 0.9206 0.1407 0.078 Uiso 1 1 calc R
H21I H 0.6980 0.8174 0.1302 0.078 Uiso 1 1 calc R
C268 C 0.1554(3) 0.7858(3) 0.0938(2) 0.0435(14) Uani 1 1 d .
H26I H 0.1370 0.7279 0.0978 0.065 Uiso 1 1 calc R
H26J H 0.1022 0.8281 0.0768 0.065 Uiso 1 1 calc R
H26K H 0.1719 0.8053 0.1357 0.065 Uiso 1 1 calc R
C154 C -0.4529(3) 1.1463(3) 0.3601(2) 0.0424(13) Uani 1 1 d .
H15G H -0.5136 1.1676 0.3393 0.064 Uiso 1 1 calc R
H15H H -0.4646 1.1381 0.4057 0.064 Uiso 1 1 calc R
H15I H -0.4227 1.0901 0.3413 0.064 Uiso 1 1 calc R
C113 C -0.0453(4) 0.9888(3) 0.2277(2) 0.0584(16) Uani 1 1 d .
H11A H -0.0176 0.9260 0.2288 0.088 Uiso 1 1 calc R
H11B H -0.0872 1.0010 0.1912 0.088 Uiso 1 1 calc R
H11C H -0.0822 1.0049 0.2671 0.088 Uiso 1 1 calc R
C112 C 0.0872(4) 1.0241(3) 0.1577(2) 0.0569(16) Uani 1 1 d .
H11D H 0.1143 0.9613 0.1547 0.085 Uiso 1 1 calc R
H11E H 0.1385 1.0585 0.1543 0.085 Uiso 1 1 calc R
H11F H 0.0425 1.0407 0.1230 0.085 Uiso 1 1 calc R
C111 C 0.1058(3) 1.0154(3) 0.2749(2) 0.0497(14) Uani 1 1 d .
H11G H 0.1257 0.9513 0.2748 0.075 Uiso 1 1 calc R
H11H H 0.0757 1.0342 0.3160 0.075 Uiso 1 1 calc R
H11I H 0.1617 1.0432 0.2679 0.075 Uiso 1 1 calc R
H2 H 0.549(2) 0.7271(19) 0.0489(14) 0.042(9) Uiso 1 1 d .
H1 H -0.004(2) 1.188(2) 0.4878(15) 0.047(10) Uiso 1 1 d .

loop_
_atom_site_aniso_label
_atom_site_aniso_U_11
_atom_site_aniso_U_22
_atom_site_aniso_U_33
_atom_site_aniso_U_23
_atom_site_aniso_U_13
_atom_site_aniso_U_12
Cu2 0.0177(3) 0.0231(3) 0.0154(3) 0.0027(2) 0.0039(2) -0.0006(2)
N12 0.022(2) 0.030(2) 0.021(2) 0.0027(16) 0.0033(17) -0.0028(17)
Cu1 0.0198(3) 0.0273(3) 0.0203(3) 0.0068(2) 0.0049(2) -0.0010(2)
N21 0.0146(19) 0.0182(18) 0.0160(17) 0.0048(14) 0.0035(15) -0.0006(15)
P12 0.0212(7) 0.0233(6) 0.0189(6) 0.0031(5) 0.0035(5) -0.0034(5)
N11 0.020(2) 0.036(2) 0.0186(19) 0.0066(16) 0.0073(16) -0.0023(17)
P21 0.0236(7) 0.0192(6) 0.0171(6) 0.0033(5) 0.0023(5) -0.0023(5)
N22 0.022(2) 0.0203(19) 0.0160(18) 0.0062(15) 0.0021(15) -0.0002(16)
P11 0.0240(7) 0.0257(6) 0.0210(6) 0.0057(5) 0.0027(5) -0.0045(5)
C276 0.022(3) 0.020(2) 0.018(2) 0.0046(18) 0.011(2) 0.001(2)
P22 0.0199(6) 0.0165(6) 0.0183(6) 0.0028(5) 0.0056(5) -0.0012(5)
C274 0.018(2) 0.026(2) 0.019(2) 0.0048(19) 0.0065(19) -0.004(2)
C292 0.029(3) 0.023(2) 0.018(2) 0.0033(18) 0.011(2) -0.001(2)
C261 0.011(2) 0.026(2) 0.020(2) 0.0058(18) -0.0005(18) 0.0002(19)
C291 0.033(3) 0.022(2) 0.020(2) -0.0023(18) 0.006(2) -0.004(2)
C173 0.026(3) 0.040(3) 0.023(2) -0.005(2) 0.006(2) -0.012(2)
C2 0.016(2) 0.020(2) 0.016(2) -0.0007(18) 0.0104(19) 0.0015(19)
C282 0.022(3) 0.017(2) 0.020(2) 0.0024(18) 0.0043(19) 0.0001(19)
C166 0.022(3) 0.023(2) 0.017(2) 0.0027(18) -0.0010(19) 0.004(2)
C182 0.018(2) 0.020(2) 0.022(2) 0.0035(18) 0.0016(19) -0.0042(19)
C192 0.027(3) 0.037(3) 0.016(2) 0.004(2) 0.003(2) -0.008(2)
C1 0.013(3) 0.021(2) 0.027(2) 0.0013(19) 0.004(2) 0.002(2)
C272 0.025(3) 0.025(2) 0.015(2) 0.0052(18) 0.0060(19) -0.005(2)
C161 0.016(2) 0.028(3) 0.016(2) 0.0027(18) -0.0009(18) 0.001(2)
C262 0.018(2) 0.021(2) 0.026(2) 0.0080(19) 0.0008(19) -0.0018(19)
C273 0.018(3) 0.021(2) 0.020(2) 0.0035(18) 0.0086(19) 0.0034(19)
C191 0.026(3) 0.026(2) 0.022(2) 0.0074(19) 0.005(2) -0.007(2)
C281 0.021(2) 0.014(2) 0.018(2) 0.0033(17) 0.0049(19) 0.0020(18)
C175 0.025(3) 0.037(3) 0.017(2) 0.004(2) 0.006(2) 0.006(2)
C181 0.024(3) 0.016(2) 0.022(2) 0.0018(18) 0.007(2) -0.0028(19)
C22 0.025(3) 0.021(2) 0.019(2) 0.0050(18) 0.006(2) 0.001(2)
C286 0.024(3) 0.017(2) 0.019(2) 0.0000(18) 0.0058(19) 0.0008(19)
C186 0.024(3) 0.020(2) 0.023(2) 0.0042(18) 0.004(2) 0.0021(19)
C275 0.028(3) 0.022(2) 0.020(2) 0.0041(18) 0.011(2) -0.009(2)
C223 0.025(3) 0.025(2) 0.029(2) 0.012(2) 0.005(2) 0.001(2)
C277 0.024(3) 0.029(3) 0.035(3) 0.001(2) 0.006(2) -0.002(2)
C162 0.029(3) 0.021(2) 0.020(2) 0.0032(19) 0.001(2) 0.000(2)
C271 0.015(2) 0.025(2) 0.013(2) 0.0079(18) 0.0086(18) -0.0025(19)
C278 0.025(3) 0.032(3) 0.027(2) 0.002(2) 0.002(2) -0.002(2)
C252 0.026(3) 0.022(2) 0.022(2) 0.0052(19) 0.004(2) 0.004(2)
C23 0.026(3) 0.021(2) 0.030(2) 0.0045(19) 0.004(2) -0.003(2)
C151 0.032(3) 0.037(3) 0.023(2) 0.007(2) 0.005(2) -0.004(2)
C153 0.027(3) 0.038(3) 0.034(3) 0.005(2) 0.001(2) -0.002(2)
C265 0.030(3) 0.027(3) 0.020(2) -0.0020(19) 0.005(2) -0.010(2)
C169 0.031(3) 0.033(3) 0.033(3) -0.002(2) 0.000(2) -0.008(2)
C174 0.015(3) 0.043(3) 0.019(2) -0.001(2) 0.007(2) 0.002(2)
C133 0.042(3) 0.024(3) 0.046(3) 0.004(2) -0.002(3) -0.002(2)
C283 0.018(3) 0.031(3) 0.027(2) 0.008(2) 0.003(2) 0.001(2)
C152 0.032(3) 0.031(3) 0.020(2) 0.0027(19) 0.005(2) -0.003(2)
C11 0.042(3) 0.023(3) 0.038(3) 0.001(2) -0.003(2) -0.003(2)
C165 0.022(3) 0.034(3) 0.017(2) 0.007(2) -0.0003(19) -0.009(2)
C253 0.025(3) 0.035(3) 0.031(3) 0.010(2) 0.008(2) 0.000(2)
C185 0.022(3) 0.031(3) 0.024(2) 0.001(2) 0.007(2) 0.001(2)
C24 0.022(3) 0.018(2) 0.035(3) 0.0016(19) 0.002(2) -0.0021(19)
C183 0.023(3) 0.033(3) 0.025(2) 0.003(2) -0.005(2) -0.001(2)
C266 0.020(2) 0.025(2) 0.017(2) 0.0025(18) 0.0025(19) 0.0001(19)
C184 0.029(3) 0.035(3) 0.024(2) -0.001(2) 0.005(2) -0.004(2)
C171 0.021(3) 0.030(3) 0.010(2) -0.0026(18) 0.0105(19) -0.002(2)
C264 0.018(3) 0.036(3) 0.025(2) -0.005(2) 0.008(2) -0.008(2)
C251 0.031(3) 0.026(2) 0.013(2) 0.0069(18) 0.007(2) 0.004(2)
C172 0.023(3) 0.028(3) 0.016(2) -0.0005(19) 0.006(2) 0.000(2)
C12 0.033(3) 0.036(3) 0.026(2) 0.005(2) -0.002(2) -0.008(2)
C163 0.030(3) 0.023(2) 0.025(2) 0.004(2) 0.003(2) 0.010(2)
C14 0.016(2) 0.039(3) 0.026(2) 0.008(2) 0.003(2) -0.006(2)
C222 0.043(3) 0.029(3) 0.022(2) 0.006(2) 0.009(2) 0.000(2)
C143 0.025(3) 0.037(3) 0.035(3) 0.005(2) 0.005(2) -0.008(2)
C13 0.025(3) 0.027(3) 0.028(2) -0.004(2) 0.003(2) -0.005(2)
C177 0.028(3) 0.031(3) 0.038(3) 0.007(2) 0.005(2) -0.001(2)
C21 0.027(3) 0.024(3) 0.034(3) 0.007(2) -0.001(2) -0.011(2)
C267 0.032(3) 0.023(3) 0.045(3) 0.007(2) 0.007(2) 0.004(2)
C263 0.020(3) 0.030(3) 0.032(3) -0.005(2) 0.005(2) 0.002(2)
C178 0.027(3) 0.061(3) 0.031(3) 0.007(2) 0.009(2) -0.004(2)
C285 0.021(3) 0.033(3) 0.020(2) 0.006(2) 0.008(2) 0.004(2)
C167 0.039(3) 0.026(3) 0.043(3) -0.004(2) 0.002(2) 0.000(2)
C279 0.028(3) 0.027(3) 0.032(3) -0.001(2) -0.001(2) -0.001(2)
C284 0.029(3) 0.039(3) 0.014(2) 0.009(2) 0.005(2) -0.001(2)
C164 0.020(3) 0.037(3) 0.022(2) 0.007(2) 0.004(2) 0.006(2)
C176 0.022(3) 0.034(3) 0.015(2) -0.0009(19) 0.006(2) -0.004(2)
C243 0.039(3) 0.029(3) 0.057(3) 0.008(2) -0.015(3) -0.013(2)
C132 0.057(4) 0.037(3) 0.030(3) -0.006(2) 0.003(3) -0.005(3)
C123 0.047(3) 0.040(3) 0.028(3) 0.005(2) -0.004(2) -0.009(2)
C122 0.041(3) 0.045(3) 0.032(3) 0.001(2) -0.008(2) 0.006(2)
C142 0.034(3) 0.066(4) 0.037(3) 0.017(3) -0.007(2) -0.007(3)
C233 0.043(3) 0.042(3) 0.052(3) 0.032(3) 0.002(3) 0.000(3)
C179 0.040(3) 0.030(3) 0.033(3) 0.000(2) 0.005(2) -0.011(2)
C254 0.030(3) 0.052(3) 0.042(3) 0.005(3) 0.007(2) -0.007(2)
C213 0.028(3) 0.043(3) 0.038(3) 0.003(2) 0.003(2) -0.009(2)
C141 0.025(3) 0.041(3) 0.042(3) 0.009(2) -0.001(2) -0.001(2)
C232 0.042(3) 0.036(3) 0.070(4) -0.011(3) -0.003(3) 0.014(3)
C168 0.029(3) 0.051(3) 0.050(3) 0.011(3) 0.011(3) 0.009(2)
C242 0.031(3) 0.032(3) 0.043(3) -0.004(2) 0.000(2) -0.009(2)
C131 0.030(3) 0.028(3) 0.063(3) -0.003(2) 0.002(3) 0.003(2)
C221 0.035(3) 0.035(3) 0.029(3) 0.012(2) -0.009(2) 0.002(2)
C212 0.046(4) 0.038(3) 0.102(5) -0.019(3) -0.008(3) -0.013(3)
C269 0.037(3) 0.025(3) 0.045(3) -0.002(2) 0.012(2) -0.006(2)
C241 0.028(3) 0.025(3) 0.066(3) 0.005(2) 0.015(3) -0.009(2)
C121 0.032(3) 0.088(4) 0.035(3) 0.002(3) -0.003(2) -0.016(3)
C231 0.027(3) 0.035(3) 0.052(3) 0.011(2) -0.006(2) 0.007(2)
C211 0.038(3) 0.063(4) 0.056(3) 0.035(3) 0.000(3) -0.013(3)
C268 0.034(3) 0.048(3) 0.051(3) -0.013(3) 0.023(3) -0.017(3)
C154 0.031(3) 0.046(3) 0.051(3) -0.004(3) 0.001(3) -0.009(2)
C113 0.073(4) 0.036(3) 0.072(4) 0.017(3) -0.025(3) -0.022(3)
C112 0.071(4) 0.034(3) 0.058(4) -0.011(3) 0.005(3) 0.012(3)
C111 0.050(4) 0.031(3) 0.065(4) 0.017(3) -0.010(3) -0.001(3)

loop_
_atom_type_symbol
_atom_type_description
_atom_type_scat_dispersion_real
_atom_type_scat_dispersion_imag
_atom_type_scat_source
C C 0.0033 0.0016 'International Tables Vol C Tables 4.2.6.8 and 6.1.1.4'
H H 0.0000 0.0000 'International Tables Vol C Tables 4.2.6.8 and 6.1.1.4'
Cu Cu 0.3201 1.2651 'International Tables Vol C Tables 4.2.6.8 and 6.1.1.4'
P P 0.1023 0.0942 'International Tables Vol C Tables 4.2.6.8 and 6.1.1.4'
N N 0.0061 0.0033 'International Tables Vol C Tables 4.2.6.8 and 6.1.1.4'

loop_
_geom_angle_atom_site_label_1
_geom_angle_atom_site_label_2
_geom_angle_atom_site_label_3
_geom_angle
N22 Cu2 P22 127.50(9)
N22 Cu2 P21 138.27(9)
P22 Cu2 P21 93.41(4)
C1 N12 N11 122.2(3)
N11 Cu1 P12 128.76(11)
N11 Cu1 P11 131.49(11)
P12 Cu1 P11 93.72(4)
C2 N21 N22 119.5(3)
C191 P12 C14 104.77(18)
C191 P12 C13 102.64(18)
C14 P12 C13 111.1(2)
C191 P12 Cu1 100.51(13)
C14 P12 Cu1 123.52(13)
C13 P12 Cu1 111.32(13)
N12 N11 C151 107.7(3)
N12 N11 Cu1 135.3(3)
C151 N11 Cu1 115.2(2)
C291 P21 C21 104.12(19)
C291 P21 C23 103.45(18)
C21 P21 C23 110.75(18)
C291 P21 Cu2 101.35(12)
C21 P21 Cu2 107.18(13)
C23 P21 Cu2 127.19(14)
N21 N22 C251 110.8(3)
N21 N22 Cu2 128.7(2)
C251 N22 Cu2 120.5(2)
C192 P11 C12 104.42(18)
C192 P11 C11 102.08(19)
C12 P11 C11 109.2(2)
C192 P11 Cu1 101.01(13)
C12 P11 Cu1 119.33(14)
C11 P11 Cu1 117.81(14)
C275 C276 C271 118.9(4)
C275 C276 C279 120.8(4)
C271 C276 C279 120.3(4)
C292 P22 C24 103.61(19)
C292 P22 C22 105.08(18)
C24 P22 C22 109.89(18)
C292 P22 Cu2 101.52(12)
C24 P22 Cu2 110.33(13)
C22 P22 Cu2 123.97(13)
C273 C274 C275 117.1(4)
C273 C274 C278 121.4(4)
C275 C274 C278 121.4(4)
C291 C292 P22 114.2(2)
C262 C261 C266 119.6(3)
C262 C261 C282 120.1(3)
C266 C261 C282 120.3(3)
C292 C291 P21 112.5(3)
C174 C173 C176 122.1(4)
N21 C2 C281 121.4(3)
C283 C282 C281 120.4(4)
C283 C282 C261 118.2(4)
C281 C282 C261 121.3(3)
C165 C166 C161 118.7(4)
C165 C166 C169 120.4(4)
C161 C166 C169 120.8(4)
C183 C182 C181 120.6(4)
C183 C182 C161 115.5(4)
C181 C182 C161 123.9(3)
C191 C192 P11 115.7(2)
N12 C1 C181 120.5(4)
C273 C272 C271 120.1(4)
C273 C272 C277 120.5(4)
C271 C272 C277 119.3(4)
C162 C161 C166 120.3(4)
C162 C161 C182 120.3(4)
C166 C161 C182 119.1(3)
C263 C262 C261 119.6(3)
C263 C262 C267 119.7(4)
C261 C262 C267 120.7(3)
C272 C273 C274 122.5(4)
C192 C191 P12 115.8(3)
C282 C281 C286 118.6(3)
C282 C281 C2 119.8(3)
C286 C281 C2 121.6(4)
C172 C175 C174 122.6(4)
C182 C181 C186 117.3(3)
C182 C181 C1 119.8(4)
C186 C181 C1 122.9(4)
C221 C22 C223 107.2(4)
C221 C22 C222 108.4(3)
C223 C22 C222 109.1(3)
C221 C22 P22 106.9(3)
C223 C22 P22 109.9(3)
C222 C22 P22 115.0(3)
C285 C286 C281 118.1(4)
C285 C286 C271 117.4(3)
C281 C286 C271 124.4(3)
C185 C186 C181 119.5(4)
C185 C186 C171 115.2(3)
C181 C186 C171 125.3(3)
C274 C275 C276 122.5(4)
C161 C162 C163 118.5(4)
C161 C162 C167 122.0(4)
C163 C162 C167 119.5(4)
C272 C271 C276 118.8(4)
C272 C271 C286 121.5(4)
C276 C271 C286 119.5(3)
C253 C252 C251 113.9(3)
C232 C23 C233 108.5(3)
C232 C23 C231 108.0(3)
C233 C23 C231 107.2(4)
C232 C23 P21 116.6(3)
C233 C23 P21 110.5(3)
C231 C23 P21 105.7(3)
N11 C151 C152 113.9(3)
C154 C153 C152 113.3(4)
C264 C265 C266 123.2(4)
C173 C174 C175 116.9(4)
C173 C174 C178 121.5(4)
C175 C174 C178 121.6(4)
C284 C283 C282 121.1(4)
C151 C152 C153 113.6(3)
C112 C11 C111 108.4(4)
C112 C11 C113 109.9(4)
C111 C11 C113 108.9(4)
C112 C11 P11 114.6(3)
C111 C11 P11 105.8(3)
C113 C11 P11 109.1(3)
C164 C165 C166 122.2(4)
C252 C253 C254 113.6(3)
C184 C185 C186 123.2(4)
C243 C24 C242 108.1(3)
C243 C24 C241 107.8(3)
C242 C24 C241 109.4(3)
C243 C24 P22 105.9(3)
C242 C24 P22 109.3(3)
C241 C24 P22 116.1(3)
C184 C183 C182 121.5(4)
C265 C266 C261 118.2(4)
C265 C266 C269 120.2(3)
C261 C266 C269 121.7(3)
C185 C184 C183 117.9(4)
C172 C171 C176 119.1(4)
C172 C171 C186 120.9(4)
C176 C171 C186 119.8(4)
C265 C264 C263 117.5(4)
C265 C264 C268 121.1(4)
C263 C264 C268 121.4(4)
N22 C251 C252 113.8(3)
C175 C172 C171 119.7(4)
C175 C172 C177 120.5(4)
C171 C172 C177 119.7(4)
C121 C12 C123 108.6(4)
C121 C12 C122 108.3(4)
C123 C12 C122 108.9(3)
C121 C12 P11 109.9(3)
C123 C12 P11 115.3(3)
C122 C12 P11 105.6(3)
C164 C163 C162 122.1(4)
C142 C14 C143 109.9(4)
C142 C14 C141 106.0(4)
C143 C14 C141 107.9(3)
C142 C14 P12 109.4(3)
C143 C14 P12 116.0(3)
C141 C14 P12 107.2(3)
C131 C13 C133 108.7(4)
C131 C13 C132 107.9(3)
C133 C13 C132 108.7(3)
C131 C13 P12 106.2(3)
C133 C13 P12 115.7(3)
C132 C13 P12 109.4(3)
C212 C21 C213 108.6(4)
C212 C21 C211 110.4(4)
C213 C21 C211 106.2(3)
C212 C21 P21 116.5(3)
C213 C21 P21 107.0(3)
C211 C21 P21 107.6(3)
C264 C263 C262 122.0(4)
C284 C285 C286 123.1(4)
C285 C284 C283 118.6(4)
C163 C164 C165 118.1(4)
C163 C164 C168 121.0(4)
C165 C164 C168 120.9(4)
C173 C176 C171 119.4(4)
C173 C176 C179 120.9(4)
C171 C176 C179 119.7(4)

loop_
_geom_bond_atom_site_label_1
_geom_bond_atom_site_label_2
_geom_bond_distance
Cu2 N22 1.918(3)
Cu2 P22 2.2817(10)
Cu2 P21 2.2841(12)
N12 C1 1.296(5)
N12 N11 1.338(4)
Cu1 N11 1.923(3)
Cu1 P12 2.2756(12)
Cu1 P11 2.3202(12)
N21 C2 1.292(5)
N21 N22 1.337(4)
P12 C191 1.850(4)
P12 C14 1.882(4)
P12 C13 1.887(4)
N11 C151 1.466(5)
P21 C291 1.862(4)
P21 C21 1.895(4)
P21 C23 1.897(4)
N22 C251 1.465(5)
P11 C192 1.850(4)
P11 C12 1.888(5)
P11 C11 1.902(4)
C276 C275 1.393(5)
C276 C271 1.408(5)
C276 C279 1.500(5)
P22 C292 1.847(4)
P22 C24 1.874(4)
P22 C22 1.883(4)
C274 C273 1.384(5)
C274 C275 1.391(5)
C274 C278 1.506(5)
C292 C291 1.549(5)
C261 C262 1.399(5)
C261 C266 1.406(5)
C261 C282 1.508(5)
C173 C174 1.390(5)
C173 C176 1.394(6)
C2 C281 1.455(5)
C282 C283 1.389(5)
C282 C281 1.411(5)
C166 C165 1.387(5)
C166 C161 1.396(5)
C166 C169 1.501(5)
C182 C183 1.399(5)
C182 C181 1.419(5)
C182 C161 1.503(5)
C192 C191 1.518(5)
C1 C181 1.458(5)
C272 C273 1.373(5)
C272 C271 1.403(5)
C272 C277 1.506(5)
C161 C162 1.394(5)
C262 C263 1.389(5)
C262 C267 1.512(5)
C281 C286 1.424(5)
C175 C172 1.377(6)
C175 C174 1.392(6)
C181 C186 1.421(5)
C22 C221 1.523(5)
C22 C223 1.526(5)
C22 C222 1.528(5)
C286 C285 1.392(5)
C286 C271 1.488(5)
C186 C185 1.390(5)
C186 C171 1.505(6)
C162 C163 1.396(5)
C162 C167 1.508(5)
C252 C253 1.511(5)
C252 C251 1.517(5)
C23 C232 1.520(5)
C23 C233 1.531(5)
C23 C231 1.534(6)
C151 C152 1.518(5)
C153 C154 1.499(5)
C153 C152 1.530(6)
C265 C264 1.377(5)
C265 C266 1.394(5)
C174 C178 1.505(6)
C133 C13 1.539(5)
C283 C284 1.379(5)
C11 C112 1.530(6)
C11 C111 1.533(6)
C11 C113 1.533(6)
C165 C164 1.379(5)
C253 C254 1.518(6)
C185 C184 1.374(6)
C24 C243 1.524(5)
C24 C242 1.532(5)
C24 C241 1.533(5)
C183 C184 1.383(5)
C266 C269 1.504(5)
C171 C172 1.398(5)
C171 C176 1.401(5)
C264 C263 1.382(5)
C264 C268 1.509(5)
C172 C177 1.509(5)
C12 C121 1.514(5)
C12 C123 1.531(5)
C12 C122 1.531(5)
C163 C164 1.374(6)
C14 C142 1.508(5)
C14 C143 1.536(5)
C14 C141 1.537(5)
C13 C131 1.520(6)
C13 C132 1.544(5)
C21 C212 1.514(5)
C21 C213 1.518(6)
C21 C211 1.546(5)
C285 C284 1.376(5)
C164 C168 1.508(5)
C176 C179 1.519(5)
